data_4132594
loop_
_publ_author_name
'Kou, Kevin G. M.'
'Pflueger, Jason J.'
'Kiho, Toshihiro'
'Morrill, Louis C.'
'Fisher, Ethan L.'
'Clagg, Kyle'
'Lebold, Terry P.'
'Kisunzu, Jessica K.'
'Sarpong, Richmond'

_publ_section_title
;
 A Benzyne Insertion Approach to Hetisine-Type Diterpenoid Alkaloids:
 Synthesis of Cossonidine (Davisine).
;
_journal_issue 26
_journal_name_full 'Journal of the American Chemical Society'
_journal_page_first 8105
_journal_page_last 8109
_journal_paper_doi 10.1021/jacs.8b05043
_journal_volume 140
_journal_year 2018
_chemical_formula_sum 'C27 H39 Br O6 Si'
_chemical_formula_weight 567.58
_chemical_name_common LCM1/Acid
_chemical_name_systematic sarpong103
_space_group.centring_type primitive

_space_group_crystal_system triclinic
_space_group_IT_number 2
_space_group_name_Hall '-P 1'
_space_group_name_H-M_alt 'P -1'
_atom_sites_solution_hydrogens geom
_atom_sites_solution_primary iterative
_atom_sites_solution_secondary difmap
_audit_creation_method SHELXL-2014/7
_cell_angle_alpha 75.572(2)
_cell_angle_beta 76.098(2)
_cell_angle_gamma 66.854(2)
_cell_formula_units_Z 2
_cell_length_a 9.0108(4)
_cell_length_b 10.7633(4)
_cell_length_c 16.4963(6)
_cell_measurement_reflns_used 9625
_cell_measurement_temperature 100(2)
_cell_measurement_theta_max 68.27
_cell_measurement_theta_min 4.54
_cell_volume 1406.42(10)
_computing_cell_refinement 'Bruker SAINT'
_computing_data_collection 'Bruker APEX2'
_computing_data_reduction 'Bruker SAINT'
_computing_molecular_graphics ORTEP-32
_computing_publication_material WinGX
_computing_structure_refinement SHELXL-2014
_computing_structure_solution SHELXT
_diffrn_ambient_temperature 100(2)
_diffrn_detector_area_resol_mean 8.366
_diffrn_measured_fraction_theta_full 0.986
_diffrn_measured_fraction_theta_max 0.979
_diffrn_measurement_device_type 'Bruker APEX-II CCD'
_diffrn_measurement_method 'phi and omega scans'
_diffrn_radiation_type CuK\a
_diffrn_radiation_wavelength 1.54178
_diffrn_reflns_av_R_equivalents 0.0340
_diffrn_reflns_av_unetI/netI 0.0138
_diffrn_reflns_Laue_measured_fraction_full 0.986
_diffrn_reflns_Laue_measured_fraction_max 0.979
_diffrn_reflns_limit_h_max 10
_diffrn_reflns_limit_h_min -10
_diffrn_reflns_limit_k_max 12
_diffrn_reflns_limit_k_min -12
_diffrn_reflns_limit_l_max 19
_diffrn_reflns_limit_l_min -18
_diffrn_reflns_number 64020
_diffrn_reflns_point_group_measured_fraction_full 0.986
_diffrn_reflns_point_group_measured_fraction_max 0.979
_diffrn_reflns_theta_full 67.000
_diffrn_reflns_theta_max 68.500
_diffrn_reflns_theta_min 2.802
_diffrn_source 'microfocus rotating anode'
_exptl_absorpt_coefficient_mu 2.709
_exptl_absorpt_correction_T_max 0.928
_exptl_absorpt_correction_T_min 0.858
_exptl_absorpt_correction_type multi-scan
_exptl_absorpt_process_details SADABS
_exptl_crystal_colour colorless
_exptl_crystal_density_diffrn 1.340
_exptl_crystal_description rod
_exptl_crystal_F_000 596
_exptl_crystal_size_max 0.030
_exptl_crystal_size_mid 0.020
_exptl_crystal_size_min 0.020
_refine_diff_density_max 0.946
_refine_diff_density_min -0.272
_refine_diff_density_rms 0.065
_refine_ls_extinction_method none
_refine_ls_goodness_of_fit_ref 1.051
_refine_ls_hydrogen_treatment constr
_refine_ls_matrix_type full
_refine_ls_number_parameters 324
_refine_ls_number_reflns 5060
_refine_ls_number_restraints 0
_refine_ls_restrained_S_all 1.051
_refine_ls_R_factor_all 0.0366
_refine_ls_R_factor_gt 0.0350
_refine_ls_shift/su_max 0.001
_refine_ls_shift/su_mean 0.000
_refine_ls_structure_factor_coef Fsqd
_refine_ls_weighting_details 'w=1/[\s^2^(Fo^2^)+(0.0577P)^2^+1.1940P] where P=(Fo^2^+2Fc^2^)/3'
_refine_ls_weighting_scheme calc
_refine_ls_wR_factor_gt 0.0948
_refine_ls_wR_factor_ref 0.0964
_reflns_Friedel_coverage 0.000
_reflns_number_gt 4787
_reflns_number_total 5060
_reflns_threshold_expression 'I > 2\s(I)'
_cod_data_source_file ja8b05043_si_002.cif
_cod_data_source_block sarpong103
_cod_database_code 4132594
_shelx_shelxl_version_number 2014/7
_shelx_space_group_comment
; 
The symmetry employed for this shelxl refinement is uniquely defined 
by the following loop, which should always be used as a source of 
symmetry information in preference to the above space-group names. 
They are only intended as comments. 
;
_shelx_estimated_absorpt_t_min 0.923
_shelx_estimated_absorpt_t_max 0.948

loop_
_space_group_symop_operation_xyz
'x, y, z'
'-x, -y, -z'

loop_
_atom_site_label
_atom_site_type_symbol
_atom_site_fract_x
_atom_site_fract_y
_atom_site_fract_z
_atom_site_U_iso_or_equiv
_atom_site_adp_type
_atom_site_occupancy
_atom_site_site_symmetry_order
_atom_site_calc_flag
_atom_site_refinement_flags_posn
_atom_site_refinement_flags_adp
C1 C 0.1362(2) 0.4517(2) 0.68508(12) 0.0215(4) Uani 1 1 d . .
H1 H 0.0329 0.4879 0.7250 0.026 Uiso 1 1 calc R U
C2 C 0.2423(2) 0.5308(2) 0.68600(13) 0.0220(4) Uani 1 1 d . .
C3 C 0.3375(3) 0.5748(2) 0.61432(13) 0.0251(4) Uani 1 1 d . .
H3 H 0.3419 0.5526 0.5613 0.030 Uiso 1 1 calc R U
C4 C 0.4273(3) 0.6519(2) 0.61981(14) 0.0265(4) Uani 1 1 d . .
C5 C 0.4233(3) 0.6838(2) 0.69694(14) 0.0260(4) Uani 1 1 d . .
H5 H 0.4842 0.7361 0.7009 0.031 Uiso 1 1 calc R U
C6 C 0.3278(3) 0.6372(2) 0.76831(13) 0.0225(4) Uani 1 1 d . .
C7 C 0.2383(2) 0.55967(19) 0.76506(13) 0.0206(4) Uani 1 1 d . .
C8 C 0.1291(2) 0.5122(2) 0.84078(13) 0.0227(4) Uani 1 1 d . .
C9 C 0.1716(2) 0.3559(2) 0.87149(12) 0.0213(4) Uani 1 1 d . .
C10 C 0.0124(3) 0.3267(2) 0.91015(13) 0.0247(4) Uani 1 1 d . .
H10 H -0.0471 0.3804 0.9570 0.030 Uiso 1 1 calc R U
C11 C 0.0485(3) 0.1746(2) 0.94540(13) 0.0284(5) Uani 1 1 d . .
H11A H -0.0559 0.1577 0.9638 0.034 Uiso 1 1 calc R U
H11B H 0.1025 0.1493 0.9958 0.034 Uiso 1 1 calc R U
C12 C 0.1582(3) 0.0834(2) 0.88042(14) 0.0270(4) Uani 1 1 d . .
H12A H 0.0975 0.0982 0.8341 0.032 Uiso 1 1 calc R U
H12B H 0.1864 -0.0141 0.9080 0.032 Uiso 1 1 calc R U
C13 C 0.3156(2) 0.1137(2) 0.84295(13) 0.0221(4) Uani 1 1 d . .
H13 H 0.3777 0.0927 0.8904 0.027 Uiso 1 1 calc R U
C14 C 0.2795(2) 0.26663(19) 0.80329(12) 0.0193(4) Uani 1 1 d . .
H14 H 0.3864 0.2814 0.7883 0.023 Uiso 1 1 calc R U
C15 C 0.2126(2) 0.2987(2) 0.72005(12) 0.0209(4) Uani 1 1 d . .
H15A H 0.3030 0.2554 0.6767 0.025 Uiso 1 1 calc R U
H15B H 0.1292 0.2560 0.7295 0.025 Uiso 1 1 calc R U
C16 C 0.0861(2) 0.4726(2) 0.60018(13) 0.0220(4) Uani 1 1 d . .
C17 C 0.5761(3) 0.7967(3) 0.54318(17) 0.0402(6) Uani 1 1 d . .
H17A H 0.4877 0.8737 0.5664 0.060 Uiso 1 1 calc R U
H17B H 0.6185 0.8287 0.4845 0.060 Uiso 1 1 calc R U
H17C H 0.6642 0.7596 0.5773 0.060 Uiso 1 1 calc R U
C18 C 0.2618(3) 0.3347(2) 0.94428(13) 0.0242(4) Uani 1 1 d . .
H18 H 0.1958 0.3517 0.9975 0.029 Uiso 1 1 calc R U
C19 C 0.4203(3) 0.2956(2) 0.94135(15) 0.0324(5) Uani 1 1 d . .
H19A H 0.4922 0.2771 0.8897 0.039 Uiso 1 1 calc R U
H19B H 0.4630 0.2857 0.9908 0.039 Uiso 1 1 calc R U
C20 C -0.2544(3) 0.4363(3) 0.87314(18) 0.0463(7) Uani 1 1 d . .
H20A H -0.2938 0.3728 0.9185 0.069 Uiso 1 1 calc R U
H20B H -0.3151 0.4624 0.8259 0.069 Uiso 1 1 calc R U
H20C H -0.2712 0.5186 0.8948 0.069 Uiso 1 1 calc R U
C21 C 0.4226(3) 0.0201(2) 0.77924(14) 0.0255(4) Uani 1 1 d . .
H21A H 0.4687 -0.0747 0.8099 0.031 Uiso 1 1 calc R U
H21B H 0.3544 0.0193 0.7405 0.031 Uiso 1 1 calc R U
C22 C 0.7828(3) -0.0304(3) 0.84770(16) 0.0436(6) Uani 1 1 d . .
H22A H 0.7537 0.0612 0.8605 0.065 Uiso 1 1 calc R U
H22B H 0.8983 -0.0832 0.8520 0.065 Uiso 1 1 calc R U
H22C H 0.7148 -0.0777 0.8883 0.065 Uiso 1 1 calc R U
C23 C 0.8212(3) -0.1894(3) 0.7134(2) 0.0497(7) Uani 1 1 d . .
H23A H 0.7525 -0.2396 0.7501 0.075 Uiso 1 1 calc R U
H23B H 0.9347 -0.2381 0.7229 0.075 Uiso 1 1 calc R U
H23C H 0.8149 -0.1830 0.6540 0.075 Uiso 1 1 calc R U
C24 C 0.8500(3) 0.0982(3) 0.65900(15) 0.0357(5) Uani 1 1 d . .
C25 C 0.8068(4) 0.1164(4) 0.57119(17) 0.0595(9) Uani 1 1 d . .
H25A H 0.6893 0.1670 0.5722 0.089 Uiso 1 1 calc R U
H25B H 0.8353 0.0261 0.5565 0.089 Uiso 1 1 calc R U
H25C H 0.8681 0.1677 0.5289 0.089 Uiso 1 1 calc R U
C26 C 0.7903(4) 0.2392(3) 0.6854(2) 0.0553(8) Uani 1 1 d . .
H26A H 0.8404 0.2989 0.6427 0.083 Uiso 1 1 calc R U
H26B H 0.8214 0.2284 0.7404 0.083 Uiso 1 1 calc R U
H26C H 0.6711 0.2804 0.6898 0.083 Uiso 1 1 calc R U
C27 C 1.0368(3) 0.0324(3) 0.65416(18) 0.0445(6) Uani 1 1 d . .
H27A H 1.0755 -0.0564 0.6357 0.067 Uiso 1 1 calc R U
H27B H 1.0653 0.0189 0.7102 0.067 Uiso 1 1 calc R U
H27C H 1.0885 0.0928 0.6135 0.067 Uiso 1 1 calc R U
O1 O 0.10516(19) 0.37783(15) 0.56655(10) 0.0294(3) Uani 1 1 d . .
O2 O 0.0136(2) 0.60147(16) 0.56846(11) 0.0358(4) Uani 1 1 d . .
H2 H -0.0154 0.6064 0.5227 0.054 Uiso 1 1 calc R U
O3 O 0.5149(2) 0.69212(17) 0.54502(10) 0.0333(4) Uani 1 1 d . .
O4 O 0.01677(19) 0.59403(15) 0.87877(10) 0.0298(3) Uani 1 1 d . .
O5 O -0.08658(18) 0.37189(16) 0.84473(9) 0.0279(3) Uani 1 1 d . .
O6 O 0.55261(17) 0.06376(14) 0.73079(9) 0.0259(3) Uani 1 1 d . .
Si1 Si 0.74822(7) -0.01475(6) 0.73864(4) 0.02516(14) Uani 1 1 d . .
Br1 Br 0.32413(3) 0.68315(2) 0.87313(2) 0.03154(10) Uani 1 1 d . .

loop_
_atom_site_aniso_label
_atom_site_aniso_U_11
_atom_site_aniso_U_22
_atom_site_aniso_U_33
_atom_site_aniso_U_23
_atom_site_aniso_U_13
_atom_site_aniso_U_12
C1 0.0230(9) 0.0231(10) 0.0171(9) -0.0030(8) -0.0039(7) -0.0067(8)
C2 0.0217(9) 0.0184(9) 0.0223(10) -0.0018(7) -0.0053(8) -0.0032(7)
C3 0.0258(10) 0.0281(10) 0.0186(10) -0.0022(8) -0.0053(8) -0.0067(8)
C4 0.0240(10) 0.0261(10) 0.0244(11) 0.0012(8) -0.0033(8) -0.0075(8)
C5 0.0261(10) 0.0225(10) 0.0298(11) -0.0034(8) -0.0039(8) -0.0101(8)
C6 0.0281(10) 0.0200(9) 0.0198(10) -0.0071(8) -0.0041(8) -0.0065(8)
C7 0.0222(9) 0.0177(9) 0.0195(10) -0.0032(7) -0.0041(7) -0.0041(7)
C8 0.0255(10) 0.0230(10) 0.0197(10) -0.0047(8) -0.0049(8) -0.0074(8)
C9 0.0249(10) 0.0223(10) 0.0168(9) -0.0035(7) -0.0019(7) -0.0091(8)
C10 0.0266(10) 0.0290(11) 0.0186(10) -0.0063(8) 0.0001(8) -0.0111(8)
C11 0.0332(11) 0.0337(12) 0.0204(10) -0.0020(9) -0.0003(8) -0.0180(9)
C12 0.0341(11) 0.0247(10) 0.0239(10) -0.0014(8) -0.0036(9) -0.0145(9)
C13 0.0275(10) 0.0198(10) 0.0195(10) -0.0013(8) -0.0060(8) -0.0088(8)
C14 0.0230(9) 0.0189(9) 0.0155(9) -0.0028(7) -0.0032(7) -0.0070(7)
C15 0.0243(9) 0.0209(10) 0.0173(9) -0.0040(7) -0.0042(7) -0.0070(8)
C16 0.0200(9) 0.0257(10) 0.0194(10) -0.0033(8) -0.0020(7) -0.0083(8)
C17 0.0408(13) 0.0386(13) 0.0402(14) -0.0027(11) 0.0067(11) -0.0230(11)
C18 0.0334(11) 0.0241(10) 0.0164(10) -0.0041(8) -0.0032(8) -0.0116(8)
C19 0.0376(12) 0.0397(13) 0.0253(11) -0.0103(9) -0.0067(9) -0.0156(10)
C20 0.0237(12) 0.0741(19) 0.0414(14) -0.0222(13) -0.0006(10) -0.0130(12)
C21 0.0287(10) 0.0193(9) 0.0291(11) -0.0037(8) -0.0058(9) -0.0088(8)
C22 0.0461(14) 0.0556(16) 0.0284(12) -0.0028(11) -0.0148(11) -0.0146(12)
C23 0.0414(14) 0.0304(13) 0.077(2) -0.0238(13) -0.0263(14) 0.0061(11)
C24 0.0282(12) 0.0462(14) 0.0298(12) -0.0028(10) -0.0041(9) -0.0127(10)
C25 0.0430(15) 0.096(3) 0.0280(14) 0.0084(15) -0.0095(11) -0.0222(16)
C26 0.0412(15) 0.0409(15) 0.079(2) -0.0034(14) 0.0027(14) -0.0207(12)
C27 0.0283(12) 0.0628(18) 0.0422(15) -0.0164(13) -0.0026(10) -0.0134(12)
O1 0.0372(8) 0.0272(8) 0.0236(8) -0.0036(6) -0.0125(6) -0.0073(6)
O2 0.0513(10) 0.0264(8) 0.0294(9) -0.0031(6) -0.0231(8) -0.0047(7)
O3 0.0347(8) 0.0416(9) 0.0252(8) 0.0009(7) -0.0014(6) -0.0211(7)
O4 0.0311(8) 0.0269(8) 0.0271(8) -0.0098(6) 0.0030(6) -0.0072(6)
O5 0.0236(7) 0.0360(8) 0.0228(8) -0.0069(6) -0.0017(6) -0.0094(6)
O6 0.0228(7) 0.0217(7) 0.0281(8) -0.0026(6) -0.0040(6) -0.0036(6)
Si1 0.0258(3) 0.0237(3) 0.0249(3) -0.0063(2) -0.0094(2) -0.0032(2)
Br1 0.04199(16) 0.03141(14) 0.02820(15) -0.01314(10) -0.00010(10) -0.01870(11)

loop_
_atom_type_symbol
_atom_type_description
_atom_type_scat_dispersion_real
_atom_type_scat_dispersion_imag
_atom_type_scat_source
C C 0.0181 0.0091 'International Tables Vol C Tables 4.2.6.8 and 6.1.1.4'
H H 0.0000 0.0000 'International Tables Vol C Tables 4.2.6.8 and 6.1.1.4'
O O 0.0492 0.0322 'International Tables Vol C Tables 4.2.6.8 and 6.1.1.4'
Si Si 0.2541 0.3302 'International Tables Vol C Tables 4.2.6.8 and 6.1.1.4'
Br Br -0.6763 1.2805 'International Tables Vol C Tables 4.2.6.8 and 6.1.1.4'

loop_
_geom_angle_atom_site_label_1
_geom_angle_atom_site_label_2
_geom_angle_atom_site_label_3
_geom_angle
C16 C1 C2 114.50(16)
C16 C1 C15 110.81(17)
C2 C1 C15 112.10(16)
C16 C1 H1 106.3
C2 C1 H1 106.3
C15 C1 H1 106.3
C3 C2 C7 120.57(19)
C3 C2 C1 123.41(19)
C7 C2 C1 116.02(18)
C2 C3 C4 120.0(2)
C2 C3 H3 120.0
C4 C3 H3 120.0
O3 C4 C5 124.2(2)
O3 C4 C3 115.2(2)
C5 C4 C3 120.59(19)
C4 C5 C6 118.3(2)
C4 C5 H5 120.8
C6 C5 H5 120.8
C7 C6 C5 122.45(19)
C7 C6 Br1 120.16(15)
C5 C6 Br1 117.39(16)
C6 C7 C2 118.04(18)
C6 C7 C8 123.52(18)
C2 C7 C8 118.34(18)
O4 C8 C7 120.83(18)
O4 C8 C9 121.08(18)
C7 C8 C9 117.99(17)
C18 C9 C10 107.75(16)
C18 C9 C8 99.93(16)
C10 C9 C8 109.08(16)
C18 C9 C14 112.21(16)
C10 C9 C14 112.51(17)
C8 C9 C14 114.49(16)
O5 C10 C11 110.76(17)
O5 C10 C9 107.69(16)
C11 C10 C9 111.09(17)
O5 C10 H10 109.1
C11 C10 H10 109.1
C9 C10 H10 109.1
C10 C11 C12 112.52(17)
C10 C11 H11A 109.1
C12 C11 H11A 109.1
C10 C11 H11B 109.1
C12 C11 H11B 109.1
H11A C11 H11B 107.8
C11 C12 C13 111.94(18)
C11 C12 H12A 109.2
C13 C12 H12A 109.2
C11 C12 H12B 109.2
C13 C12 H12B 109.2
H12A C12 H12B 107.9
C21 C13 C12 110.49(17)
C21 C13 C14 111.63(16)
C12 C13 C14 111.71(16)
C21 C13 H13 107.6
C12 C13 H13 107.6
C14 C13 H13 107.6
C15 C14 C13 109.95(16)
C15 C14 C9 116.36(16)
C13 C14 C9 108.94(15)
C15 C14 H14 107.1
C13 C14 H14 107.1
C9 C14 H14 107.1
C1 C15 C14 114.83(16)
C1 C15 H15A 108.6
C14 C15 H15A 108.6
C1 C15 H15B 108.6
C14 C15 H15B 108.6
H15A C15 H15B 107.5
O1 C16 O2 123.35(19)
O1 C16 C1 122.80(18)
O2 C16 C1 113.78(18)
O3 C17 H17A 109.5
O3 C17 H17B 109.5
H17A C17 H17B 109.5
O3 C17 H17C 109.5
H17A C17 H17C 109.5
H17B C17 H17C 109.5
C19 C18 C9 127.2(2)
C19 C18 H18 116.4
C9 C18 H18 116.4
C18 C19 H19A 120.0
C18 C19 H19B 120.0
H19A C19 H19B 120.0
O5 C20 H20A 109.5
O5 C20 H20B 109.5
H20A C20 H20B 109.5
O5 C20 H20C 109.5
H20A C20 H20C 109.5
H20B C20 H20C 109.5
O6 C21 C13 111.75(16)
O6 C21 H21A 109.3
C13 C21 H21A 109.3
O6 C21 H21B 109.3
C13 C21 H21B 109.3
H21A C21 H21B 107.9
Si1 C22 H22A 109.5
Si1 C22 H22B 109.5
H22A C22 H22B 109.5
Si1 C22 H22C 109.5
H22A C22 H22C 109.5
H22B C22 H22C 109.5
Si1 C23 H23A 109.5
Si1 C23 H23B 109.5
H23A C23 H23B 109.5
Si1 C23 H23C 109.5
H23A C23 H23C 109.5
H23B C23 H23C 109.5
C26 C24 C25 109.3(3)
C26 C24 C27 109.3(2)
C25 C24 C27 109.0(2)
C26 C24 Si1 109.63(18)
C25 C24 Si1 109.56(19)
C27 C24 Si1 110.08(18)
C24 C25 H25A 109.5
C24 C25 H25B 109.5
H25A C25 H25B 109.5
C24 C25 H25C 109.5
H25A C25 H25C 109.5
H25B C25 H25C 109.5
C24 C26 H26A 109.5
C24 C26 H26B 109.5
H26A C26 H26B 109.5
C24 C26 H26C 109.5
H26A C26 H26C 109.5
H26B C26 H26C 109.5
C24 C27 H27A 109.5
C24 C27 H27B 109.5
H27A C27 H27B 109.5
C24 C27 H27C 109.5
H27A C27 H27C 109.5
H27B C27 H27C 109.5
C16 O2 H2 109.5
C4 O3 C17 117.01(19)
C20 O5 C10 113.66(17)
C21 O6 Si1 126.04(13)
O6 Si1 C23 109.99(11)
O6 Si1 C22 110.91(11)
C23 Si1 C22 108.20(14)
O6 Si1 C24 103.87(9)
C23 Si1 C24 112.07(14)
C22 Si1 C24 111.79(12)

loop_
_geom_bond_atom_site_label_1
_geom_bond_atom_site_label_2
_geom_bond_distance
C1 C16 1.511(3)
C1 C2 1.514(3)
C1 C15 1.532(3)
C1 H1 1.0000
C2 C3 1.382(3)
C2 C7 1.403(3)
C3 C4 1.396(3)
C3 H3 0.9500
C4 O3 1.367(3)
C4 C5 1.387(3)
C5 C6 1.391(3)
C5 H5 0.9500
C6 C7 1.386(3)
C6 Br1 1.903(2)
C7 C8 1.508(3)
C8 O4 1.209(3)
C8 C9 1.548(3)
C9 C18 1.530(3)
C9 C10 1.542(3)
C9 C14 1.553(3)
C10 O5 1.434(3)
C10 C11 1.524(3)
C10 H10 1.0000
C11 C12 1.530(3)
C11 H11A 0.9900
C11 H11B 0.9900
C12 C13 1.531(3)
C12 H12A 0.9900
C12 H12B 0.9900
C13 C21 1.525(3)
C13 C14 1.545(3)
C13 H13 1.0000
C14 C15 1.538(3)
C14 H14 1.0000
C15 H15A 0.9900
C15 H15B 0.9900
C16 O1 1.215(3)
C16 O2 1.310(3)
C17 O3 1.427(3)
C17 H17A 0.9800
C17 H17B 0.9800
C17 H17C 0.9800
C18 C19 1.312(3)
C18 H18 0.9500
C19 H19A 0.9500
C19 H19B 0.9500
C20 O5 1.409(3)
C20 H20A 0.9800
C20 H20B 0.9800
C20 H20C 0.9800
C21 O6 1.424(3)
C21 H21A 0.9900
C21 H21B 0.9900
C22 Si1 1.854(3)
C22 H22A 0.9800
C22 H22B 0.9800
C22 H22C 0.9800
C23 Si1 1.851(3)
C23 H23A 0.9800
C23 H23B 0.9800
C23 H23C 0.9800
C24 C26 1.535(4)
C24 C25 1.536(4)
C24 C27 1.538(3)
C24 Si1 1.884(3)
C25 H25A 0.9800
C25 H25B 0.9800
C25 H25C 0.9800
C26 H26A 0.9800
C26 H26B 0.9800
C26 H26C 0.9800
C27 H27A 0.9800
C27 H27B 0.9800
C27 H27C 0.9800
O2 H2 0.8400
O6 Si1 1.6497(15)
